data_2008665
loop_
_publ_author_name
'Mahmoudkhani, Amir Hossein'
'Langer, Vratislav'

_publ_section_title
;
 (2-Hydroxyethyl)diisopropylammonium chloride and its derivatives
;
_journal_issue 7
_journal_name_full 'Acta Crystallographica Section C'
_journal_page_first 1163
_journal_page_last 1167
_journal_paper_doi 10.1107/S010827019900356X
_journal_volume 55
_journal_year 1999
_chemical_formula_moiety 'C8 H20 N S +, Cl -'
_chemical_formula_sum 'C8 H20 Cl N S'
_chemical_formula_weight 197.76
_chemical_name_systematic
;
diisopropyl(2-mercaptoethyl)ammonium chloride
;
_space_group_IT_number 29
_symmetry_cell_setting orthorhombic
_symmetry_space_group_name_Hall 'P 2c -2ac'
_symmetry_space_group_name_H-M 'P c a 21'
_audit_creation_method SHELXL97
_cell_angle_alpha 90.00
_cell_angle_beta 90.00
_cell_angle_gamma 90.00
_cell_formula_units_Z 8
_cell_length_a 25.0910(6)
_cell_length_b 6.7447(2)
_cell_length_c 13.3049(2)
_cell_measurement_reflns_used 5563
_cell_measurement_temperature 297(2)
_cell_measurement_theta_max 25
_cell_measurement_theta_min 1
_cell_volume 2251.61(9)
_computing_cell_refinement 'SAINT (Siemens, 1995)'
_computing_data_collection 'SMART (Siemens, 1995)'
_computing_data_reduction 'SAINT and SADABS (Sheldrick, 1996)'
_computing_molecular_graphics 'SHELXTL (Sheldrick, 1997b)'
_computing_structure_refinement 'SHELXL97 (Sheldrick, 1997a)'
_computing_structure_solution 'SHELXS97 (Sheldrick, 1990)'
_diffrn_ambient_temperature 297(2)
_diffrn_measured_fraction_theta_full 0.940
_diffrn_measured_fraction_theta_max 0.940
_diffrn_measurement_device_type 'Siemens SMART CCD'
_diffrn_measurement_method '\w scans'
_diffrn_radiation_monochromator graphite
_diffrn_radiation_source 'fine-focus sealed tube'
_diffrn_radiation_type MoK\a
_diffrn_radiation_wavelength 0.71073
_diffrn_reflns_av_R_equivalents 0.021
_diffrn_reflns_av_sigmaI/netI 0.028
_diffrn_reflns_limit_h_max 25
_diffrn_reflns_limit_h_min -28
_diffrn_reflns_limit_k_max 8
_diffrn_reflns_limit_k_min -5
_diffrn_reflns_limit_l_max 11
_diffrn_reflns_limit_l_min -15
_diffrn_reflns_number 8760
_diffrn_reflns_theta_full 25.20
_diffrn_reflns_theta_max 25.20
_diffrn_reflns_theta_min 1.62
_diffrn_standards_decay_% none
_exptl_absorpt_coefficient_mu 0.474
_exptl_absorpt_correction_T_max 0.798
_exptl_absorpt_correction_T_min 0.733
_exptl_absorpt_correction_type multi-scan
_exptl_absorpt_process_details '(Blessing, 1995)'
_exptl_crystal_colour colourless
_exptl_crystal_density_diffrn 1.167
_exptl_crystal_density_method 'not measured'
_exptl_crystal_description polyhedron
_exptl_crystal_F_000 864
_exptl_crystal_size_max 0.7
_exptl_crystal_size_mid 0.6
_exptl_crystal_size_min 0.5
_refine_diff_density_max 0.192
_refine_diff_density_min -0.163
_refine_ls_extinction_method none
_refine_ls_goodness_of_fit_ref 1.090
_refine_ls_hydrogen_treatment constr
_refine_ls_matrix_type full
_refine_ls_number_parameters 253
_refine_ls_number_reflns 3374
_refine_ls_number_restraints 3
_refine_ls_restrained_S_all 1.090
_refine_ls_R_factor_all 0.039
_refine_ls_R_factor_gt 0.032
_refine_ls_shift/su_max 0.008
_refine_ls_shift/su_mean 0.001
_refine_ls_structure_factor_coef Fsqd
_refine_ls_weighting_details 'calc w = 1/[\s^2^(Fo^2^)+(0.0370P)^2^+0.4855P] where P=(Fo^2^+2Fc^2^)/3'
_refine_ls_weighting_scheme calc
_refine_ls_wR_factor_ref 0.079
_reflns_number_gt 3009
_reflns_number_total 3374
_reflns_threshold_expression I>2\s(I)
_cod_data_source_file de1104.cif
_cod_data_source_block III
_cod_original_cell_volume 2251.60(9)
_cod_database_code 2008665

loop_
_symmetry_equiv_pos_as_xyz
'x, y, z'
'-x, -y, z+1/2'
'x+1/2, -y, z'
'-x+1/2, y, z+1/2'

loop_
_atom_site_label
_atom_site_fract_x
_atom_site_fract_y
_atom_site_fract_z
_atom_site_U_iso_or_equiv
_atom_site_adp_type
_atom_site_calc_flag
_atom_site_refinement_flags
_atom_site_occupancy
_atom_site_disorder_assembly
_atom_site_disorder_group
_atom_site_type_symbol
Cl1 0.59351(3) 0.44589(11) 0.22967(7) 0.04793(19) Uani d . 1 . . Cl
Cl2 0.65395(3) -0.03817(14) -0.20411(7) 0.0578(2) Uani d . 1 . . Cl
S2 0.61969(3) 0.62911(14) -0.41497(7) 0.0580(2) Uani d D 1 . . S
S1 0.64337(4) 0.11309(13) 0.43992(7) 0.0580(2) Uani d D 1 . . S
N1 0.68953(8) -0.2553(3) 0.20775(17) 0.0328(5) Uani d . 1 . . N
H1 0.6605 -0.3298 0.2238 0.036(7) Uiso calc R 1 . . H
C12 0.68823(12) -0.0770(4) 0.2770(2) 0.0396(7) Uani d . 1 . . C
H12A 0.7219 -0.0670 0.3123 0.043(8) Uiso calc R 1 . . H
H12B 0.6837 0.0425 0.2373 0.038(7) Uiso calc R 1 . . H
N2 0.55918(8) 0.2626(3) -0.19489(18) 0.0342(5) Uani d . 1 . . N
H2 0.5881 0.1852 -0.2076 0.055(9) Uiso calc R 1 . . H
C22 0.56516(10) 0.4446(4) -0.2621(2) 0.0385(6) Uani d . 1 . . C
H22A 0.5337 0.4586 -0.3040 0.062(10) Uiso calc R 1 . . H
H22B 0.5683 0.5625 -0.2207 0.036(7) Uiso calc R 1 . . H
C24 0.61503(13) 0.4077(5) -0.0593(3) 0.0545(9) Uani d . 1 . . C
H24A 0.6174 0.5352 -0.0910 0.069(11) Uiso calc R 1 . . H
H24B 0.6432 0.3241 -0.0836 0.065(11) Uiso calc R 1 . . H
H24C 0.6183 0.4230 0.0122 0.072(11) Uiso calc R 1 . . H
C13 0.73795(10) -0.3868(4) 0.2262(2) 0.0419(7) Uani d . 1 . . C
H13 0.7703 -0.3078 0.2156 0.040(7) Uiso calc R 1 . . H
C18 0.62931(13) -0.0950(5) 0.0827(3) 0.0534(8) Uani d . 1 . . C
H18A 0.6300 0.0331 0.1141 0.045(9) Uiso calc R 1 . . H
H18B 0.6017 -0.1740 0.1125 0.052(10) Uiso calc R 1 . . H
H18C 0.6225 -0.0800 0.0121 0.068(11) Uiso calc R 1 . . H
C15 0.73859(13) -0.5605(5) 0.1539(3) 0.0552(10) Uani d . 1 . . C
H15A 0.7652 -0.6542 0.1748 0.064(10) Uiso calc R 1 . . H
H15B 0.7467 -0.5139 0.0875 0.077(13) Uiso calc R 1 . . H
H15C 0.7043 -0.6233 0.1538 0.058(9) Uiso calc R 1 . . H
C26 0.51059(11) 0.1395(4) -0.2256(3) 0.0475(8) Uani d . 1 . . C
H26 0.4787 0.2230 -0.2218 0.036(7) Uiso calc R 1 . . H
C17 0.72922(13) -0.0768(5) 0.0586(2) 0.0526(9) Uani d . 1 . . C
H17A 0.7211 -0.0277 -0.0074 0.077(12) Uiso calc R 1 . . H
H17B 0.7603 -0.1595 0.0555 0.063(10) Uiso calc R 1 . . H
H17C 0.7358 0.0328 0.1029 0.092(14) Uiso calc R 1 . . H
C25 0.51493(14) 0.4385(5) -0.0497(3) 0.0621(10) Uani d . 1 . . C
H25A 0.5167 0.4579 0.0217 0.071(11) Uiso calc R 1 . . H
H25B 0.4824 0.3710 -0.0665 0.099(14) Uiso calc R 1 . . H
H25C 0.5158 0.5648 -0.0830 0.065(11) Uiso calc R 1 . . H
C27 0.51750(15) 0.0684(6) -0.3325(3) 0.0709(12) Uani d . 1 . . C
H27A 0.5512 0.0020 -0.3390 0.108(16) Uiso calc R 1 . . H
H27B 0.5165 0.1798 -0.3773 0.071(12) Uiso calc R 1 . . H
H27C 0.4893 -0.0219 -0.3491 0.106(16) Uiso calc R 1 . . H
C16 0.68260(10) -0.1964(4) 0.0976(2) 0.0379(7) Uani d . 1 . . C
H16 0.6816 -0.3196 0.0585 0.023(6) Uiso calc R 1 . . H
C23 0.56213(11) 0.3149(4) -0.0835(2) 0.0413(7) Uani d . 1 . . C
H23 0.5604 0.1897 -0.0463 0.033(7) Uiso calc R 1 . . H
C28 0.50415(16) -0.0346(5) -0.1542(4) 0.0666(12) Uani d . 1 . . C
H28A 0.4801 -0.1295 -0.1829 0.104(15) Uiso calc R 1 . . H
H28B 0.4901 0.0117 -0.0913 0.069(12) Uiso calc R 1 . . H
H28C 0.5382 -0.0958 -0.1432 0.070(11) Uiso calc R 1 . . H
C21 0.61409(14) 0.4247(5) -0.3278(3) 0.0533(9) Uani d . 1 . . C
H21A 0.6122 0.3013 -0.3651 0.114(18) Uiso calc R 1 . . H
H21B 0.6456 0.4201 -0.2858 0.077(12) Uiso calc R 1 . . H
C11 0.64348(14) -0.0921(5) 0.3525(2) 0.0505(9) Uani d . 1 . . C
H11A 0.6470 -0.2152 0.3895 0.075(12) Uiso calc R 1 . . H
H11B 0.6097 -0.0953 0.3171 0.084(13) Uiso calc R 1 . . H
C14 0.73732(14) -0.4598(6) 0.3346(3) 0.0603(10) Uani d . 1 . . C
H14A 0.7039 -0.5238 0.3482 0.074(13) Uiso calc R 1 . . H
H14B 0.7418 -0.3492 0.3792 0.075(12) Uiso calc R 1 . . H
H14C 0.7659 -0.5524 0.3445 0.097(15) Uiso calc R 1 . . H
H1S 0.6259(12) 0.237(4) 0.381(2) 0.073(10) Uiso d D 1 . . H
H2S 0.6288(13) 0.758(4) -0.351(2) 0.068(10) Uiso d D 1 . . H

loop_
_atom_site_aniso_label
_atom_site_aniso_U_11
_atom_site_aniso_U_22
_atom_site_aniso_U_33
_atom_site_aniso_U_12
_atom_site_aniso_U_13
_atom_site_aniso_U_23
Cl1 0.0411(4) 0.0485(4) 0.0542(5) -0.0097(3) 0.0021(4) 0.0044(4)
Cl2 0.0505(4) 0.0689(5) 0.0540(5) 0.0259(4) -0.0072(4) -0.0128(5)
S2 0.0621(5) 0.0706(6) 0.0412(5) -0.0104(4) 0.0032(4) 0.0126(5)
S1 0.0762(6) 0.0578(5) 0.0400(5) 0.0062(4) 0.0061(4) -0.0096(4)
N1 0.0326(11) 0.0298(11) 0.0359(14) -0.0053(9) 0.0006(10) -0.0011(10)
C12 0.0478(17) 0.0333(15) 0.0376(17) -0.0081(12) 0.0032(13) -0.0037(13)
N2 0.0282(11) 0.0335(11) 0.0410(13) 0.0030(9) 0.0003(10) -0.0016(11)
C22 0.0409(15) 0.0404(14) 0.0342(16) 0.0036(12) 0.0042(14) 0.0057(15)
C24 0.062(2) 0.059(2) 0.042(2) -0.0117(17) -0.0047(17) -0.0034(18)
C13 0.0316(13) 0.0364(15) 0.058(2) -0.0043(11) -0.0069(15) 0.0022(17)
C18 0.063(2) 0.051(2) 0.046(2) 0.0055(16) -0.0083(18) 0.0073(18)
C15 0.0414(18) 0.0358(17) 0.088(3) 0.0056(14) -0.0042(17) -0.013(2)
C26 0.0303(15) 0.0402(17) 0.072(2) 0.0019(12) -0.0091(13) -0.0012(16)
C17 0.070(2) 0.048(2) 0.041(2) -0.0086(16) 0.0149(15) -0.0030(16)
C25 0.069(2) 0.065(2) 0.053(2) 0.0134(19) 0.0297(18) 0.002(2)
C27 0.061(2) 0.071(3) 0.081(3) 0.004(2) -0.032(2) -0.022(2)
C16 0.0465(16) 0.0337(15) 0.0335(16) -0.0025(12) 0.0007(13) -0.0051(13)
C23 0.0489(17) 0.0383(16) 0.0368(18) -0.0009(13) 0.0052(13) 0.0045(13)
C28 0.050(2) 0.045(2) 0.105(4) -0.0079(17) -0.009(2) 0.009(2)
C21 0.057(2) 0.057(2) 0.046(2) 0.0051(16) 0.0150(16) 0.0067(18)
C11 0.064(2) 0.047(2) 0.041(2) -0.0095(15) 0.0145(16) -0.0069(16)
C14 0.054(2) 0.061(2) 0.066(3) 0.0044(17) -0.0155(17) 0.014(2)

loop_
_atom_type_symbol
_atom_type_description
_atom_type_scat_dispersion_real
_atom_type_scat_dispersion_imag
_atom_type_scat_source
C C 0.0033 0.0016 'International Tables Vol C Tables 4.2.6.8 and 6.1.1.4'
H H 0.0000 0.0000 'International Tables Vol C Tables 4.2.6.8 and 6.1.1.4'
N N 0.0061 0.0033 'International Tables Vol C Tables 4.2.6.8 and 6.1.1.4'
S S 0.1246 0.1234 'International Tables Vol C Tables 4.2.6.8 and 6.1.1.4'
Cl Cl 0.1484 0.1585 'International Tables Vol C Tables 4.2.6.8 and 6.1.1.4'

loop_
_geom_angle_atom_site_label_1
_geom_angle_atom_site_label_2
_geom_angle_atom_site_label_3
_geom_angle
_geom_angle_publ_flag
C21 S2 H2S 96.2(16) yes
C11 S1 H1S 96.3(16) yes
C12 N1 C13 112.4(2) yes
C12 N1 C16 112.0(2) yes
C13 N1 C16 113.3(2) yes
C12 N1 H1 106.2 yes
C13 N1 H1 106.2 yes
C16 N1 H1 106.2 yes
C11 C12 N1 111.5(2) ?
C11 C12 H12A 109.3 ?
N1 C12 H12A 109.3 ?
C11 C12 H12B 109.3 ?
N1 C12 H12B 109.3 ?
H12A C12 H12B 108.0 ?
C22 N2 C23 112.2(2) yes
C22 N2 C26 111.0(2) yes
C23 N2 C26 115.1(2) yes
C22 N2 H2 105.9 yes
C23 N2 H2 105.9 yes
C26 N2 H2 105.9 yes
C21 C22 N2 110.3(2) ?
C21 C22 H22A 109.6 ?
N2 C22 H22A 109.6 ?
C21 C22 H22B 109.6 ?
N2 C22 H22B 109.6 ?
H22A C22 H22B 108.1 ?
C23 C24 H24A 109.5 ?
C23 C24 H24B 109.5 ?
H24A C24 H24B 109.5 ?
C23 C24 H24C 109.5 ?
H24A C24 H24C 109.5 ?
H24B C24 H24C 109.5 ?
C15 C13 N1 110.9(2) ?
C15 C13 C14 110.5(3) ?
N1 C13 C14 109.4(2) ?
C15 C13 H13 108.7 ?
N1 C13 H13 108.7 ?
C14 C13 H13 108.7 ?
C16 C18 H18A 109.5 ?
C16 C18 H18B 109.5 ?
H18A C18 H18B 109.5 ?
C16 C18 H18C 109.5 ?
H18A C18 H18C 109.5 ?
H18B C18 H18C 109.5 ?
C13 C15 H15A 109.5 ?
C13 C15 H15B 109.5 ?
H15A C15 H15B 109.5 ?
C13 C15 H15C 109.5 ?
H15A C15 H15C 109.5 ?
H15B C15 H15C 109.5 ?
C27 C26 C28 110.8(3) ?
C27 C26 N2 109.4(3) ?
C28 C26 N2 109.7(3) ?
C27 C26 H26 109.0 ?
C28 C26 H26 109.0 ?
N2 C26 H26 109.0 ?
C16 C17 H17A 109.5 ?
C16 C17 H17B 109.5 ?
H17A C17 H17B 109.5 ?
C16 C17 H17C 109.5 ?
H17A C17 H17C 109.5 ?
H17B C17 H17C 109.5 ?
C23 C25 H25A 109.5 ?
C23 C25 H25B 109.5 ?
H25A C25 H25B 109.5 ?
C23 C25 H25C 109.5 ?
H25A C25 H25C 109.5 ?
H25B C25 H25C 109.5 ?
C26 C27 H27A 109.5 ?
C26 C27 H27B 109.5 ?
H27A C27 H27B 109.5 ?
C26 C27 H27C 109.5 ?
H27A C27 H27C 109.5 ?
H27B C27 H27C 109.5 ?
C17 C16 C18 113.4(3) ?
C17 C16 N1 112.3(2) ?
C18 C16 N1 110.1(2) ?
C17 C16 H16 106.9 ?
C18 C16 H16 106.9 ?
N1 C16 H16 106.9 ?
C24 C23 C25 113.4(3) ?
C24 C23 N2 110.3(2) ?
C25 C23 N2 112.2(2) ?
C24 C23 H23 106.8 ?
C25 C23 H23 106.8 ?
N2 C23 H23 106.8 ?
C26 C28 H28A 109.5 ?
C26 C28 H28B 109.5 ?
H28A C28 H28B 109.5 ?
C26 C28 H28C 109.5 ?
H28A C28 H28C 109.5 ?
H28B C28 H28C 109.5 ?
C22 C21 S2 111.5(2) ?
C22 C21 H21A 109.3 ?
S2 C21 H21A 109.3 ?
C22 C21 H21B 109.3 ?
S2 C21 H21B 109.3 ?
H21A C21 H21B 108.0 ?
C12 C11 S1 112.2(2) ?
C12 C11 H11A 109.2 ?
S1 C11 H11A 109.2 ?
C12 C11 H11B 109.2 ?
S1 C11 H11B 109.2 ?
H11A C11 H11B 107.9 ?
C13 C14 H14A 109.5 ?
C13 C14 H14B 109.5 ?
H14A C14 H14B 109.5 ?
C13 C14 H14C 109.5 ?
H14A C14 H14C 109.5 ?
H14B C14 H14C 109.5 ?

loop_
_geom_bond_atom_site_label_1
_geom_bond_atom_site_label_2
_geom_bond_site_symmetry_2
_geom_bond_distance
_geom_bond_publ_flag
S2 C21 . 1.807(3) yes
S2 H2S . 1.238(18) yes
S1 C11 . 1.808(3) yes
S1 H1S . 1.225(18) yes
N1 C12 . 1.515(3) yes
N1 C13 . 1.524(3) yes
N1 C16 . 1.529(3) yes
N1 H1 . 0.91 yes
C12 C11 . 1.510(4) ?
C12 H12A . 0.9700 ?
C12 H12B . 0.9700 ?
N2 C22 . 1.526(3) yes
N2 C23 . 1.525(4) yes
N2 C26 . 1.530(3) yes
N2 H2 . 0.91 yes
C22 C21 . 1.514(4) ?
C22 H22A . 0.9700 ?
C22 H22B . 0.9700 ?
C24 C23 . 1.502(4) ?
C24 H24A . 0.9600 ?
C24 H24B . 0.9600 ?
C24 H24C . 0.9600 ?
C13 C15 . 1.516(4) ?
C13 C14 . 1.524(5) ?
C13 H13 . 0.9800 ?
C18 C16 . 1.515(4) ?
C18 H18A . 0.9600 ?
C18 H18B . 0.9600 ?
C18 H18C . 0.9600 ?
C15 H15A . 0.9600 ?
C15 H15B . 0.9600 ?
C15 H15C . 0.9600 ?
C26 C27 . 1.511(5) ?
C26 C28 . 1.519(5) ?
C26 H26 . 0.9800 ?
C17 C16 . 1.512(4) ?
C17 H17A . 0.9600 ?
C17 H17B . 0.9600 ?
C17 H17C . 0.9600 ?
C25 C23 . 1.516(4) ?
C25 H25A . 0.9600 ?
C25 H25B . 0.9600 ?
C25 H25C . 0.9600 ?
C27 H27A . 0.9600 ?
C27 H27B . 0.9600 ?
C27 H27C . 0.9600 ?
C16 H16 . 0.9800 ?
C23 H23 . 0.9800 ?
C28 H28A . 0.9600 ?
C28 H28B . 0.9600 ?
C28 H28C . 0.9600 ?
C21 H21A . 0.9700 ?
C21 H21B . 0.9700 ?
C11 H11A . 0.9700 ?
C11 H11B . 0.9700 ?
C14 H14A . 0.9600 ?
C14 H14B . 0.9600 ?
C14 H14C . 0.9600 ?

loop_
_geom_hbond_atom_site_label_D
_geom_hbond_atom_site_label_H
_geom_hbond_atom_site_label_A
_geom_hbond_site_symmetry_A
_geom_hbond_distance_DH
_geom_hbond_distance_HA
_geom_hbond_distance_DA
_geom_hbond_angle_DHA
N1 H1 Cl1 1_545 0.91 2.26 3.155(2) 166.3
C11 H11A S2 1_546 0.97 2.89 3.670(3) 138.4
C13 H13 Cl2 4_655 0.98 2.84 3.707(3) 148.0
C24 H24B Cl2 . 0.96 2.93 3.703(4) 137.8
C26 H26 Cl1 2_664 0.98 2.95 3.873(3) 157.8
S1 H1S Cl1 . 1.225(18) 2.590(19) 3.7986(13) 169(2)
N2 H2 Cl2 . 0.91 2.24 3.128(2) 166.4
S2 H2S Cl2 1_565 1.238(18) 2.471(19) 3.6940(14) 169(2)

loop_
_geom_torsion_atom_site_label_1
_geom_torsion_atom_site_label_2
_geom_torsion_atom_site_label_3
_geom_torsion_atom_site_label_4
_geom_torsion
_geom_torsion_publ_flag
H13 C13 N1 H1 -174.9 yes
H16 C16 N1 H1 -61.0 yes
N1 C12 C11 S1 177.0(2) yes
H23 C23 N2 H2 -61.1 yes
H26 C26 N2 H2 -172.5 yes
N2 C22 C21 S2 175.7(2) yes

loop_
_cod_related_entry_id
_cod_related_entry_database
_cod_related_entry_code
1 ChemSpider 2341834
